data_4346265
loop_
_publ_author_name
'Kitamura, Fumi'
'Sawaguchi, Kana'
'Mori, Asami'
'Takagi, Shoji'
'Suzuki, Takayoshi'
'Kobayashi, Atsushi'
'Kato, Masako'
'Nakajima, Kiyohiko'

_publ_section_title
;
 Coordination Structure Conversion of Hydrazone-Palladium(II) Complexes in
 the Solid State and in Solution.
;
_journal_issue 17
_journal_name_full 'Inorganic chemistry'
_journal_page_first 8436
_journal_page_last 8448
_journal_paper_doi 10.1021/acs.inorgchem.5b01128
_journal_volume 54
_journal_year 2015
_chemical_formula_moiety 'C14 H13 Cl2 N5 O Pd'
_chemical_formula_sum 'C14 H13 Cl2 N5 O Pd'
_chemical_formula_weight 444.59
_space_group_IT_number 14
_space_group_name_Hall '-P 2ybc'
_space_group_name_H-M_alt 'P 1 21/c 1'
_symmetry_cell_setting monoclinic
_symmetry_Int_Tables_number 14
_symmetry_space_group_name_Hall '-P 2ybc'
_symmetry_space_group_name_H-M 'P 1 21/c 1'
_atom_sites_solution_hydrogens geom
_atom_sites_solution_primary direct
_atom_sites_solution_secondary difmap
_audit_creation_method SHELXL-97
_cell_angle_alpha 90.00
_cell_angle_beta 90.255(18)
_cell_angle_gamma 90.00
_cell_formula_units_Z 4
_cell_length_a 7.677(3)
_cell_length_b 11.755(4)
_cell_length_c 18.485(8)
_cell_measurement_reflns_used 13872
_cell_measurement_temperature 298
_cell_measurement_theta_max 27.47
_cell_measurement_theta_min 3.17
_cell_volume 1668.1(11)
_computing_cell_refinement 'RAPID AUTO'
_computing_data_collection 'RAPID AUTO'
_computing_data_reduction 'RAPID AUTO'
_computing_molecular_graphics 'CrystalStructure 4.0 (Rigaku, 2010)'
_computing_publication_material 'CrystalStructure 4.0'
_computing_structure_refinement 'SHELXL-97 (Sheldrick, 2008)'
_computing_structure_solution 'SHELXS-97 (Sheldrick, 2008)'
_diffrn_ambient_temperature 298
_diffrn_detector_area_resol_mean 10.000
_diffrn_measured_fraction_theta_full 0.998
_diffrn_measured_fraction_theta_max 0.998
_diffrn_measurement_device_type 'Rigaku R-AXIS RAPID'
_diffrn_measurement_method \w
_diffrn_radiation_monochromator graphite
_diffrn_radiation_source 'sealed tube'
_diffrn_radiation_type MoK\a
_diffrn_radiation_wavelength 0.71075
_diffrn_reflns_av_R_equivalents 0.0408
_diffrn_reflns_av_sigmaI/netI 0.0264
_diffrn_reflns_limit_h_max 9
_diffrn_reflns_limit_h_min -9
_diffrn_reflns_limit_k_max 15
_diffrn_reflns_limit_k_min -15
_diffrn_reflns_limit_l_max 23
_diffrn_reflns_limit_l_min -23
_diffrn_reflns_number 15997
_diffrn_reflns_theta_full 27.46
_diffrn_reflns_theta_max 27.46
_diffrn_reflns_theta_min 3.17
_exptl_absorpt_coefficient_mu 1.443
_exptl_absorpt_correction_T_max 0.9314
_exptl_absorpt_correction_T_min 0.5324
_exptl_absorpt_correction_type numerical
_exptl_absorpt_process_details 'NUMABS (Rigaku, 1999)'
_exptl_crystal_colour yellow
_exptl_crystal_density_diffrn 1.770
_exptl_crystal_density_method 'not measured'
_exptl_crystal_description prism
_exptl_crystal_F_000 880
_exptl_crystal_size_max 0.50
_exptl_crystal_size_mid 0.15
_exptl_crystal_size_min 0.05
_refine_diff_density_max 0.964
_refine_diff_density_min -0.718
_refine_diff_density_rms 0.172
_refine_ls_extinction_method none
_refine_ls_goodness_of_fit_ref 1.168
_refine_ls_hydrogen_treatment mixed
_refine_ls_matrix_type full
_refine_ls_number_parameters 212
_refine_ls_number_reflns 3800
_refine_ls_number_restraints 0
_refine_ls_restrained_S_all 1.168
_refine_ls_R_factor_all 0.0349
_refine_ls_R_factor_gt 0.0294
_refine_ls_shift/su_max 0.002
_refine_ls_shift/su_mean 0.000
_refine_ls_structure_factor_coef Fsqd
_refine_ls_weighting_details 'calc w=1/[\s^2^(Fo^2^)+(0.0635P)^2^+0.5826P] where P=(Fo^2^+2Fc^2^)/3'
_refine_ls_weighting_scheme calc
_refine_ls_wR_factor_gt 0.0880
_refine_ls_wR_factor_ref 0.1057
_reflns_number_gt 3362
_reflns_number_total 3800
_reflns_threshold_expression >2sigma(I)
_cod_data_source_file ic5b01128_si_002.cif
_cod_data_source_block ak24r_1
_cod_database_code 4346265

loop_
_symmetry_equiv_pos_as_xyz
'x, y, z'
'-x, y+1/2, -z+1/2'
'-x, -y, -z'
'x, -y-1/2, z-1/2'

loop_
_atom_site_label
_atom_site_type_symbol
_atom_site_fract_x
_atom_site_fract_y
_atom_site_fract_z
_atom_site_U_iso_or_equiv
_atom_site_adp_type
_atom_site_occupancy
_atom_site_symmetry_multiplicity
_atom_site_calc_flag
_atom_site_refinement_flags
Pd1 Pd 0.33298(3) 0.422310(17) 0.463181(11) 0.03489(11) Uani 1 1 d .
Cl1 Cl 0.47211(11) 0.25872(7) 0.43130(5) 0.0516(2) Uani 1 1 d .
Cl2 Cl 0.26547(11) 0.34905(7) 0.57369(4) 0.0490(2) Uani 1 1 d .
O1 O 0.0651(3) 0.7825(2) 0.53599(13) 0.0527(6) Uani 1 1 d .
N1 N 0.3733(3) 0.5016(2) 0.36741(14) 0.0419(5) Uani 1 1 d .
N2 N 0.2147(4) 0.5727(2) 0.48239(15) 0.0398(6) Uani 1 1 d .
N3 N 0.1387(4) 0.5943(2) 0.54803(15) 0.0423(6) Uani 1 1 d .
N4 N 0.0420(5) 0.5922(3) 0.68399(17) 0.0530(7) Uani 1 1 d .
N5 N 0.2577(7) -0.0539(4) 0.3993(2) 0.0833(12) Uani 1 1 d .
C1 C 0.4567(5) 0.4620(3) 0.31017(19) 0.0551(8) Uani 1 1 d .
H2 H 0.5039 0.3892 0.3119 0.066 Uiso 1 1 calc R
C2 C 0.4757(6) 0.5258(4) 0.2477(2) 0.0655(10) Uani 1 1 d .
H3 H 0.5339 0.4959 0.2080 0.079 Uiso 1 1 calc R
C3 C 0.4082(6) 0.6326(4) 0.2453(2) 0.0634(10) Uani 1 1 d .
H4 H 0.4194 0.6764 0.2037 0.076 Uiso 1 1 calc R
C4 C 0.3233(5) 0.6757(3) 0.3047(2) 0.0580(9) Uani 1 1 d .
H5 H 0.2777 0.7490 0.3038 0.070 Uiso 1 1 calc R
C5 C 0.3067(4) 0.6088(3) 0.36570(18) 0.0444(7) Uani 1 1 d .
C6 C 0.2196(4) 0.6451(3) 0.43068(18) 0.0462(7) Uani 1 1 d .
H6 H 0.1699 0.7170 0.4348 0.055 Uiso 1 1 calc R
C7 C 0.0738(4) 0.6960(3) 0.57121(17) 0.0408(6) Uani 1 1 d .
C8 C 0.0114(4) 0.6893(3) 0.64817(17) 0.0407(6) Uani 1 1 d .
C9 C -0.0754(5) 0.7809(3) 0.6774(2) 0.0511(8) Uani 1 1 d .
H7 H -0.0971 0.8458 0.6500 0.061 Uiso 1 1 calc R
C10 C -0.1297(5) 0.7739(3) 0.7490(2) 0.0578(9) Uani 1 1 d .
H8 H -0.1857 0.8350 0.7709 0.069 Uiso 1 1 calc R
C11 C -0.0993(6) 0.6758(4) 0.7863(2) 0.0622(10) Uani 1 1 d .
H9 H -0.1344 0.6685 0.8342 0.075 Uiso 1 1 calc R
C12 C -0.0155(7) 0.5875(3) 0.7517(2) 0.0668(11) Uani 1 1 d .
H10 H 0.0019 0.5204 0.7774 0.080 Uiso 1 1 calc R
C13 C 0.2549(5) -0.0185(4) 0.4558(2) 0.0614(9) Uani 1 1 d .
C14 C 0.2509(6) 0.0281(4) 0.5280(2) 0.0697(11) Uani 1 1 d .
H11 H 0.2547 -0.0327 0.5626 0.084 Uiso 1 1 calc R
H12 H 0.1457 0.0710 0.5343 0.084 Uiso 1 1 calc R
H13 H 0.3497 0.0770 0.5350 0.084 Uiso 1 1 calc R
H1 H 0.152(5) 0.530(4) 0.586(2) 0.057(11) Uiso 1 1 d .

loop_
_atom_site_aniso_label
_atom_site_aniso_U_11
_atom_site_aniso_U_22
_atom_site_aniso_U_33
_atom_site_aniso_U_23
_atom_site_aniso_U_13
_atom_site_aniso_U_12
Pd1 0.03949(15) 0.03158(15) 0.03363(15) -0.00103(7) 0.00422(9) -0.00378(7)
Cl1 0.0635(5) 0.0386(4) 0.0527(5) -0.0048(3) 0.0098(4) 0.0050(3)
Cl2 0.0673(5) 0.0409(4) 0.0388(4) 0.0058(3) 0.0085(3) -0.0028(3)
O1 0.0662(14) 0.0403(12) 0.0518(14) 0.0046(10) 0.0132(11) 0.0033(11)
N1 0.0469(13) 0.0410(13) 0.0378(12) -0.0001(10) 0.0088(10) -0.0042(11)
N2 0.0443(13) 0.0361(13) 0.0390(14) -0.0017(10) 0.0096(11) -0.0033(10)
N3 0.0522(14) 0.0373(13) 0.0375(13) -0.0009(11) 0.0104(11) 0.0005(11)
N4 0.072(2) 0.0411(15) 0.0457(16) 0.0031(12) 0.0104(14) 0.0108(13)
N5 0.113(3) 0.072(2) 0.065(3) 0.006(2) 0.011(2) -0.007(2)
C1 0.070(2) 0.0507(19) 0.0451(18) -0.0018(16) 0.0158(16) 0.0010(17)
C2 0.084(3) 0.070(3) 0.0427(19) 0.0022(18) 0.0247(18) -0.006(2)
C3 0.081(3) 0.065(2) 0.0444(19) 0.0124(17) 0.0098(18) -0.010(2)
C4 0.070(2) 0.052(2) 0.052(2) 0.0139(16) 0.0097(16) 0.0001(17)
C5 0.0495(16) 0.0408(15) 0.0430(17) 0.0027(14) 0.0058(13) -0.0060(14)
C6 0.0525(17) 0.0395(16) 0.0466(17) 0.0026(13) 0.0105(14) 0.0030(13)
C7 0.0400(14) 0.0362(15) 0.0463(16) -0.0022(13) 0.0034(12) -0.0031(12)
C8 0.0422(14) 0.0382(15) 0.0417(16) -0.0024(12) 0.0026(12) -0.0017(12)
C9 0.0587(18) 0.0433(17) 0.0513(19) -0.0069(14) 0.0063(15) 0.0071(15)
C10 0.068(2) 0.054(2) 0.052(2) -0.0067(16) 0.0091(16) 0.0146(17)
C11 0.084(3) 0.059(2) 0.0441(18) -0.0021(17) 0.0169(17) 0.006(2)
C12 0.102(3) 0.050(2) 0.049(2) 0.0030(16) 0.021(2) 0.009(2)
C13 0.069(2) 0.052(2) 0.063(2) 0.0080(18) 0.0094(18) -0.0039(18)
C14 0.078(3) 0.065(3) 0.066(3) -0.001(2) 0.008(2) -0.007(2)

loop_
_atom_type_symbol
_atom_type_description
_atom_type_scat_dispersion_real
_atom_type_scat_dispersion_imag
_atom_type_scat_source
C C 0.0033 0.0016 'International Tables Vol C Tables 4.2.6.8 and 6.1.1.4'
H H 0.0000 0.0000 'International Tables Vol C Tables 4.2.6.8 and 6.1.1.4'
Cl Cl 0.1484 0.1585 'International Tables Vol C Tables 4.2.6.8 and 6.1.1.4'
N N 0.0061 0.0033 'International Tables Vol C Tables 4.2.6.8 and 6.1.1.4'
O O 0.0106 0.0060 'International Tables Vol C Tables 4.2.6.8 and 6.1.1.4'
Pd Pd -0.9988 1.0072 'International Tables Vol C Tables 4.2.6.8 and 6.1.1.4'

loop_
_geom_angle_atom_site_label_1
_geom_angle_atom_site_label_2
_geom_angle_atom_site_label_3
_geom_angle
N2 Pd1 N1 79.70(11)
N2 Pd1 Cl1 174.80(8)
N1 Pd1 Cl1 95.10(8)
N2 Pd1 Cl2 93.95(8)
N1 Pd1 Cl2 173.49(8)
Cl1 Pd1 Cl2 91.24(4)
C1 N1 C5 119.4(3)
C1 N1 Pd1 127.8(2)
C5 N1 Pd1 112.8(2)
C6 N2 N3 123.4(3)
C6 N2 Pd1 115.8(2)
N3 N2 Pd1 120.71(19)
C7 N3 N2 126.7(3)
C7 N3 H1 118(2)
N2 N3 H1 115(2)
C12 N4 C8 116.2(3)
N1 C1 C2 121.9(4)
N1 C1 H2 119.0
C2 C1 H2 119.0
C3 C2 C1 119.1(4)
C3 C2 H3 120.5
C1 C2 H3 120.5
C2 C3 C4 119.7(3)
C2 C3 H4 120.1
C4 C3 H4 120.1
C3 C4 C5 119.2(4)
C3 C4 H5 120.4
C5 C4 H5 120.4
N1 C5 C4 120.7(3)
N1 C5 C6 115.5(3)
C4 C5 C6 123.8(3)
N2 C6 C5 116.1(3)
N2 C6 H6 121.9
C5 C6 H6 121.9
O1 C7 N3 125.9(3)
O1 C7 C8 122.4(3)
N3 C7 C8 111.7(3)
N4 C8 C9 123.8(3)
N4 C8 C7 117.1(3)
C9 C8 C7 119.1(3)
C8 C9 C10 118.3(3)
C8 C9 H7 120.8
C10 C9 H7 120.8
C11 C10 C9 118.7(3)
C11 C10 H8 120.7
C9 C10 H8 120.7
C10 C11 C12 118.7(4)
C10 C11 H9 120.6
C12 C11 H9 120.6
N4 C12 C11 124.3(4)
N4 C12 H10 117.9
C11 C12 H10 117.9
N5 C13 C14 179.4(5)
C13 C14 H11 109.5
C13 C14 H12 109.5
H11 C14 H12 109.5
C13 C14 H13 109.5
H11 C14 H13 109.5
H12 C14 H13 109.5

loop_
_geom_bond_atom_site_label_1
_geom_bond_atom_site_label_2
_geom_bond_distance
Pd1 N2 2.020(2)
Pd1 N1 2.026(3)
Pd1 Cl1 2.2785(10)
Pd1 Cl2 2.2787(11)
O1 C7 1.209(4)
N1 C1 1.324(4)
N1 C5 1.360(4)
N2 C6 1.281(4)
N2 N3 1.372(4)
N3 C7 1.364(4)
N3 H1 1.03(4)
N4 C12 1.331(5)
N4 C8 1.340(4)
N5 C13 1.125(6)
C1 C2 1.384(5)
C1 H2 0.9300
C2 C3 1.359(6)
C2 H3 0.9300
C3 C4 1.376(6)
C3 H4 0.9300
C4 C5 1.381(5)
C4 H5 0.9300
C5 C6 1.442(5)
C6 H6 0.9300
C7 C8 1.505(4)
C8 C9 1.378(4)
C9 C10 1.391(5)
C9 H7 0.9300
C10 C11 1.364(6)
C10 H8 0.9300
C11 C12 1.379(5)
C11 H9 0.9300
C12 H10 0.9300
C13 C14 1.442(6)
C14 H11 0.9600
C14 H12 0.9600
C14 H13 0.9600

loop_
_geom_torsion_atom_site_label_1
_geom_torsion_atom_site_label_2
_geom_torsion_atom_site_label_3
_geom_torsion_atom_site_label_4
_geom_torsion
N2 Pd1 N1 C1 179.4(3)
Cl1 Pd1 N1 C1 -0.6(3)
Cl2 Pd1 N1 C1 -167.4(5)
N2 Pd1 N1 C5 0.8(2)
Cl1 Pd1 N1 C5 -179.2(2)
Cl2 Pd1 N1 C5 14.0(8)
N1 Pd1 N2 C6 -0.9(2)
Cl1 Pd1 N2 C6 -1.3(11)
Cl2 Pd1 N2 C6 -179.4(2)
N1 Pd1 N2 N3 -179.3(3)
Cl1 Pd1 N2 N3 -179.8(7)
Cl2 Pd1 N2 N3 2.1(2)
C6 N2 N3 C7 -6.8(5)
Pd1 N2 N3 C7 171.5(2)
C5 N1 C1 C2 -1.2(6)
Pd1 N1 C1 C2 -179.7(3)
N1 C1 C2 C3 0.6(7)
C1 C2 C3 C4 0.3(7)
C2 C3 C4 C5 -0.7(6)
C1 N1 C5 C4 0.8(5)
Pd1 N1 C5 C4 179.5(3)
C1 N1 C5 C6 -179.4(3)
Pd1 N1 C5 C6 -0.7(4)
C3 C4 C5 N1 0.1(6)
C3 C4 C5 C6 -179.7(4)
N3 N2 C6 C5 179.2(3)
Pd1 N2 C6 C5 0.8(4)
N1 C5 C6 N2 -0.1(5)
C4 C5 C6 N2 179.7(3)
N2 N3 C7 O1 3.8(5)
N2 N3 C7 C8 -176.2(3)
C12 N4 C8 C9 -0.6(6)
C12 N4 C8 C7 -179.4(4)
O1 C7 C8 N4 -174.1(3)
N3 C7 C8 N4 5.9(4)
O1 C7 C8 C9 7.1(5)
N3 C7 C8 C9 -173.0(3)
N4 C8 C9 C10 2.1(5)
C7 C8 C9 C10 -179.0(3)
C8 C9 C10 C11 -1.9(6)
C9 C10 C11 C12 0.2(7)
C8 N4 C12 C11 -1.3(7)
C10 C11 C12 N4 1.5(8)
